data_7129932
loop_
_publ_author_name
'Tanaka, Katsumasa'
'Hattori, Hiroshi'
'Yabe, Ryota'
'Nishimura, Takahiro'

_publ_section_title
;
 Ir-catalyzed cyclization of \a,\w-dienes with an N-methyl group via two
 C--H activation steps
;
_journal_name_full 'Chemical Communications'
_journal_paper_doi 10.1039/D2CC01275H
_journal_year 2022
_chemical_absolute_configuration ad
_chemical_formula_moiety 'C25 H29 N3 O S'
_chemical_formula_sum 'C25 H29 N3 O S'
_chemical_formula_weight 419.57
_space_group_crystal_system orthorhombic
_space_group_IT_number 19
_space_group_name_Hall 'P 2ac 2ab'
_space_group_name_H-M_alt 'P 21 21 21'
_audit_creation_date 2021-6-10
_audit_creation_method SHELXL-2018/3
_audit_update_record
;
2022-01-04 deposited with the CCDC.	2022-04-04 downloaded from the CCDC.
;
_cell_angle_alpha 90
_cell_angle_beta 90
_cell_angle_gamma 90
_cell_formula_units_Z 4
_cell_length_a 7.764(3)
_cell_length_b 15.357(5)
_cell_length_c 18.436(6)
_cell_measurement_reflns_used 6270
_cell_measurement_temperature 100(2)
_cell_measurement_theta_max 27.4662
_cell_measurement_theta_min 2.5771
_cell_volume 2198.2(13)
_computing_cell_refinement 'CrystalClear (Rigaku Inc., 2008)'
_computing_data_collection 'CrystalClear (Rigaku Inc., 2008)'
_computing_data_reduction 'CrystalClear (Rigaku Inc., 2008)'
_computing_molecular_graphics 'Ortep for Windows (Farrugia, 2012)'
_computing_publication_material 'WinGX publication routines (Farrugia, 2012)'
_computing_structure_refinement 'SHELXL-2018/3 (Sheldrick, 2018)'
_computing_structure_solution SIR97
_diffrn_ambient_temperature 100(2)
_diffrn_detector_area_resol_mean 7.111
_diffrn_measured_fraction_theta_full 0.994
_diffrn_measured_fraction_theta_max 0.995
_diffrn_measurement_details
;
scan:
	Number of images: 360
	           Slice: -115.0000 - 65.0000
	     Image width: 0.5000
	        Exp time: 1.0000
	   Rotation axis: Omega
	           Omega: 0.0000
	             Chi: 45.0000
	             Phi: 0.0000
	             XTD: 55.0061
	          2theta: -25.3157
scan:
	Number of images: 360
	           Slice: -115.0000 - 65.0000
	     Image width: 0.5000
	        Exp time: 1.0000
	   Rotation axis: Omega
	           Omega: 0.0000
	             Chi: 45.0000
	             Phi: 90.0000
	             XTD: 55.0061
	          2theta: -25.3157
scan:
	Number of images: 360
	           Slice: -115.0000 - 65.0000
	     Image width: 0.5000
	        Exp time: 1.0000
	   Rotation axis: Omega
	           Omega: 0.0000
	             Chi: 45.0000
	             Phi: 180.0000
	             XTD: 55.0061
	          2theta: -25.3157

;
_diffrn_measurement_device 'Saturn724+ (4x4 bin mode)'
_diffrn_measurement_device_details 'AFC11 (Right): Eulerian 3 circle'
_diffrn_measurement_device_type 'Rigaku AFC11 with Saturn 724+ CCD'
_diffrn_measurement_method \w
_diffrn_radiation_detector CCD
_diffrn_radiation_monochromator Confocal
_diffrn_radiation_source 'Rotating Anode'
_diffrn_radiation_type MoK\a
_diffrn_radiation_wavelength 0.710747
_diffrn_reflns_av_R_equivalents 0.0754
_diffrn_reflns_av_unetI/netI 0.0602
_diffrn_reflns_Laue_measured_fraction_full 0.994
_diffrn_reflns_Laue_measured_fraction_max 0.995
_diffrn_reflns_limit_h_max 10
_diffrn_reflns_limit_h_min -10
_diffrn_reflns_limit_k_max 19
_diffrn_reflns_limit_k_min -19
_diffrn_reflns_limit_l_max 23
_diffrn_reflns_limit_l_min -23
_diffrn_reflns_number 22594
_diffrn_reflns_point_group_measured_fraction_full 0.995
_diffrn_reflns_point_group_measured_fraction_max 0.995
_diffrn_reflns_reduction_process 'Lp corrections applied'
_diffrn_reflns_theta_full 25.242
_diffrn_reflns_theta_max 27.451
_diffrn_reflns_theta_min 2.577
_diffrn_source_current 24.0000
_diffrn_source_power 1.2000
_diffrn_source_voltage 50.0000
_exptl_absorpt_coefficient_mu 0.169
_exptl_absorpt_correction_T_max 1.0000
_exptl_absorpt_correction_T_min 0.9069
_exptl_absorpt_correction_type multi-scan
_exptl_absorpt_process_details 'REQAB (Rigaku, 1998)'
_exptl_crystal_colour Colorless
_exptl_crystal_density_diffrn 1.268
_exptl_crystal_density_method 'not measured'
_exptl_crystal_description Block
_exptl_crystal_F_000 896
_exptl_crystal_preparation 'mounted on the CryoLoop with Palaton oil and placed in N2 stream at 100(2) K'
_exptl_crystal_size_max 0.280
_exptl_crystal_size_mid 0.120
_exptl_crystal_size_min 0.080
_refine_diff_density_max 0.215
_refine_diff_density_min -0.181
_refine_diff_density_rms 0.042
_refine_ls_abs_structure_details
;
 Flack x determined using 1581 quotients [(I+)-(I-)]/[(I+)+(I-)]
 (Parsons, Flack and Wagner, Acta Cryst. B69 (2013) 249-259).
;
_refine_ls_abs_structure_Flack -0.09(5)
_refine_ls_extinction_method none
_refine_ls_goodness_of_fit_ref 0.994
_refine_ls_hydrogen_treatment refall
_refine_ls_matrix_type full
_refine_ls_number_parameters 387
_refine_ls_number_reflns 4988
_refine_ls_number_restraints 0
_refine_ls_restrained_S_all 0.994
_refine_ls_R_factor_all 0.0420
_refine_ls_R_factor_gt 0.0367
_refine_ls_shift/su_max 0.001
_refine_ls_shift/su_mean 0.000
_refine_ls_structure_factor_coef Fsqd
_refine_ls_weighting_details 'w=1/[\s^2^(Fo^2^)+(0.0375P)^2^] where P=(Fo^2^+2Fc^2^)/3'
_refine_ls_weighting_scheme calc
_refine_ls_wR_factor_gt 0.0774
_refine_ls_wR_factor_ref 0.0802
_reflns_Friedel_coverage 0.759
_reflns_Friedel_fraction_full 0.996
_reflns_Friedel_fraction_max 0.996
_reflns_number_gt 4440
_reflns_number_total 4988
_reflns_threshold_expression 'I > 2\s(I)'
_cod_data_source_file d2cc01275h2.cif
_cod_data_source_block tk2083
_cod_depositor_comments
;
The following automatic conversions were performed:

data item '_exptl_absorpt_correction_type' value 'Multi-scan' was
changed to 'multi-scan' in accordance with the
/home/data/users/saulius/crontab/automatic-downloads/rss-feeds/RSC/lib/dictionaries/cif_core.dic
dictionary named 'cif_core.dic' version 2.4.2 last updated on
2011-04-26.

Automatic conversion script
Id: cif_fix_values 7556 2019-12-06 15:28:31Z antanas 
;
_cod_original_cell_volume 2198.1(13)
_cod_database_code 7129932
_shelx_shelxl_version_number 2018/3
_shelx_space_group_comment
;
The symmetry employed for this shelxl refinement is uniquely defined
by the following loop, which should always be used as a source of
symmetry information in preference to the above space-group names.
They are only intended as comments.
;
_shelx_estimated_absorpt_t_min 0.954
_shelx_estimated_absorpt_t_max 0.987

loop_
_space_group_symop_operation_xyz
'x, y, z'
'-x+1/2, -y, z+1/2'
'x+1/2, -y+1/2, -z'
'-x, y+1/2, -z+1/2'

loop_
_atom_site_label
_atom_site_type_symbol
_atom_site_fract_x
_atom_site_fract_y
_atom_site_fract_z
_atom_site_U_iso_or_equiv
_atom_site_adp_type
_atom_site_occupancy
_atom_site_site_symmetry_order
_atom_site_calc_flag
_atom_site_refinement_flags_posn
_atom_site_refinement_flags_adp
_atom_site_refinement_flags_occupancy
_atom_site_disorder_assembly
_atom_site_disorder_group
S1 S 0.82487(8) 0.88206(4) 0.08002(3) 0.02362(15) Uani 1 1 d . . . . .
C1 C 0.7810(3) 0.77080(14) 0.08749(12) 0.0197(5) Uani 1 1 d . . . . .
C2 C 0.6130(3) 0.73400(17) 0.06220(13) 0.0247(5) Uani 1 1 d . . . . .
H2A H 0.518(4) 0.7736(18) 0.0744(15) 0.031(7) Uiso 1 1 d . . . . .
H2B H 0.614(3) 0.7244(18) 0.0108(14) 0.027(7) Uiso 1 1 d . . . . .
C3 C 0.5821(3) 0.64771(16) 0.10136(13) 0.0239(5) Uani 1 1 d . . . . .
H3A H 0.554(3) 0.6593(16) 0.1562(14) 0.024(7) Uiso 1 1 d . . . . .
H3B H 0.483(3) 0.6203(17) 0.0825(14) 0.023(6) Uiso 1 1 d . . . . .
C4 C 0.7389(3) 0.58827(15) 0.09392(12) 0.0198(5) Uani 1 1 d . . . . .
H4A H 0.767(3) 0.5833(13) 0.0409(11) 0.005(5) Uiso 1 1 d . . . . .
C5 C 0.9027(3) 0.62619(14) 0.13161(12) 0.0180(4) Uani 1 1 d . . . . .
C6 C 0.9098(3) 0.72479(14) 0.11993(11) 0.0172(5) Uani 1 1 d . . . . .
C7 C 1.0504(3) 0.78103(14) 0.14307(12) 0.0181(5) Uani 1 1 d . . . . .
C8 C 1.2022(3) 0.76193(16) 0.18145(12) 0.0208(5) Uani 1 1 d . . . . .
H8A H 1.234(3) 0.7036(18) 0.1945(12) 0.023(6) Uiso 1 1 d . . . . .
C9 C 1.3142(3) 0.82779(15) 0.20084(12) 0.0235(5) Uani 1 1 d . . . . .
H9A H 1.422(3) 0.8114(16) 0.2280(13) 0.024(7) Uiso 1 1 d . . . . .
C10 C 1.2799(3) 0.91454(17) 0.18232(13) 0.0268(6) Uani 1 1 d . . . . .
H10A H 1.366(4) 0.9592(18) 0.1991(13) 0.032(7) Uiso 1 1 d . . . . .
C11 C 1.1341(3) 0.93578(15) 0.14362(13) 0.0258(5) Uani 1 1 d . . . . .
H11A H 1.111(3) 0.9928(18) 0.1286(15) 0.036(8) Uiso 1 1 d . . . . .
C12 C 1.0204(3) 0.86941(15) 0.12477(12) 0.0207(5) Uani 1 1 d . . . . .
C13 C 0.9001(3) 0.60728(17) 0.21369(13) 0.0228(5) Uani 1 1 d . . . . .
H13A H 0.791(3) 0.6279(16) 0.2375(13) 0.021(6) Uiso 1 1 d . . . . .
H13B H 0.991(4) 0.6367(19) 0.2390(15) 0.036(8) Uiso 1 1 d . . . . .
H13C H 0.918(3) 0.5444(17) 0.2235(12) 0.019(6) Uiso 1 1 d . . . . .
C14 C 1.0615(3) 0.58343(17) 0.09666(15) 0.0241(5) Uani 1 1 d . . . . .
H14A H 1.168(4) 0.6022(16) 0.1193(14) 0.030(7) Uiso 1 1 d . . . . .
H14B H 1.055(3) 0.5218(19) 0.1013(14) 0.028(7) Uiso 1 1 d . . . . .
H14C H 1.064(3) 0.5977(18) 0.0432(16) 0.034(8) Uiso 1 1 d . . . . .
C15 C 0.6982(3) 0.49647(16) 0.12138(15) 0.0261(5) Uani 1 1 d . . . . .
H15A H 0.659(3) 0.4988(15) 0.1703(13) 0.018(6) Uiso 1 1 d . . . . .
H15B H 0.800(4) 0.4595(16) 0.1220(14) 0.025(7) Uiso 1 1 d . . . . .
N1 N 0.5620(3) 0.45447(14) 0.07989(13) 0.0268(5) Uani 1 1 d . . . . .
H1N H 0.588(4) 0.436(2) 0.0405(17) 0.036(9) Uiso 1 1 d . . . . .
N2 N 0.3922(3) 0.43489(13) 0.18146(11) 0.0240(5) Uani 1 1 d . . . . .
C16 C 0.4202(3) 0.41865(15) 0.11060(12) 0.0197(5) Uani 1 1 d . . . . .
C17 C 0.3042(3) 0.36645(13) 0.06890(12) 0.0188(5) Uani 1 1 d . . . . .
C18 C 0.1738(3) 0.32373(15) 0.10569(13) 0.0242(5) Uani 1 1 d . . . . .
H18A H 0.100(3) 0.2777(17) 0.0788(13) 0.025(6) Uiso 1 1 d . . . . .
C19 C 0.1490(3) 0.33786(18) 0.17929(14) 0.0304(6) Uani 1 1 d . . . . .
H19A H 0.063(4) 0.310(2) 0.2043(16) 0.047(9) Uiso 1 1 d . . . . .
C20 C 0.2583(3) 0.39563(18) 0.21329(14) 0.0294(6) Uani 1 1 d . . . . .
H20A H 0.244(3) 0.4097(16) 0.2632(14) 0.027(7) Uiso 1 1 d . . . . .
C21 C 0.3308(3) 0.35565(14) -0.01073(12) 0.0207(5) Uani 1 1 d . . . . .
O1 O 0.4782(2) 0.35725(11) -0.03803(9) 0.0275(4) Uani 1 1 d . . . . .
N3 N 0.1929(3) 0.34387(12) -0.05381(10) 0.0225(4) Uani 1 1 d . . . . .
C22 C 0.0095(3) 0.36016(17) -0.03686(14) 0.0237(5) Uani 1 1 d . . . . .
H22A H -0.003(4) 0.4050(19) 0.0020(14) 0.032(8) Uiso 1 1 d . . . . .
H22B H -0.042(4) 0.3068(19) -0.0187(14) 0.031(7) Uiso 1 1 d . . . . .
C23 C -0.0641(4) 0.3892(2) -0.10922(15) 0.0359(7) Uani 1 1 d . . . . .
H23A H -0.188(4) 0.3804(18) -0.1107(15) 0.041(8) Uiso 1 1 d . . . . .
H23B H -0.044(4) 0.451(2) -0.1161(17) 0.055(10) Uiso 1 1 d . . . . .
C24 C 0.0371(4) 0.3348(3) -0.16360(15) 0.0414(7) Uani 1 1 d . . . . .
H24A H 0.033(4) 0.3672(19) -0.2124(16) 0.040(8) Uiso 1 1 d . . . . .
H24B H -0.014(5) 0.274(2) -0.1665(18) 0.062(11) Uiso 1 1 d . . . . .
C25 C 0.2190(4) 0.3351(2) -0.13263(14) 0.0359(7) Uani 1 1 d . . . . .
H25A H 0.294(4) 0.3857(19) -0.1473(15) 0.046(9) Uiso 1 1 d . . . . .
H25B H 0.283(4) 0.283(2) -0.1402(15) 0.041(8) Uiso 1 1 d . . . . .

loop_
_atom_site_aniso_label
_atom_site_aniso_U_11
_atom_site_aniso_U_22
_atom_site_aniso_U_33
_atom_site_aniso_U_23
_atom_site_aniso_U_13
_atom_site_aniso_U_12
S1 0.0280(3) 0.0225(3) 0.0203(3) 0.0006(2) -0.0031(3) 0.0036(2)
C1 0.0201(12) 0.0238(10) 0.0151(11) -0.0002(9) 0.0018(9) 0.0015(8)
C2 0.0196(12) 0.0354(13) 0.0190(13) -0.0004(10) -0.0030(10) 0.0037(11)
C3 0.0163(12) 0.0343(13) 0.0210(13) -0.0006(10) -0.0010(9) -0.0035(10)
C4 0.0176(11) 0.0252(11) 0.0166(12) 0.0005(9) -0.0008(9) -0.0058(9)
C5 0.0161(10) 0.0207(11) 0.0173(11) 0.0006(9) -0.0011(9) -0.0016(9)
C6 0.0175(11) 0.0228(11) 0.0114(10) -0.0016(9) 0.0026(9) -0.0014(9)
C7 0.0200(11) 0.0204(11) 0.0140(11) -0.0035(9) 0.0032(9) -0.0009(9)
C8 0.0201(12) 0.0215(11) 0.0209(12) -0.0012(9) 0.0011(9) -0.0012(9)
C9 0.0226(12) 0.0261(11) 0.0217(12) -0.0001(9) -0.0029(10) -0.0057(10)
C10 0.0329(14) 0.0266(12) 0.0210(12) -0.0027(10) -0.0005(10) -0.0101(11)
C11 0.0384(15) 0.0193(11) 0.0196(12) -0.0009(10) -0.0006(11) -0.0022(10)
C12 0.0263(12) 0.0233(12) 0.0126(11) -0.0009(9) 0.0015(9) 0.0018(9)
C13 0.0212(12) 0.0275(13) 0.0199(12) 0.0019(10) -0.0046(10) -0.0055(10)
C14 0.0191(12) 0.0217(12) 0.0315(15) -0.0044(11) 0.0015(10) -0.0014(9)
C15 0.0232(13) 0.0282(12) 0.0270(14) 0.0018(10) -0.0045(11) -0.0092(11)
N1 0.0258(11) 0.0337(11) 0.0210(11) -0.0033(10) 0.0004(10) -0.0119(9)
N2 0.0221(10) 0.0314(11) 0.0185(10) -0.0011(9) -0.0027(8) -0.0003(9)
C16 0.0193(12) 0.0190(11) 0.0209(12) 0.0027(9) -0.0008(9) 0.0000(9)
C17 0.0176(11) 0.0186(10) 0.0202(12) 0.0008(8) -0.0004(9) 0.0005(8)
C18 0.0224(12) 0.0254(11) 0.0247(12) 0.0039(9) -0.0030(10) -0.0043(11)
C19 0.0226(14) 0.0444(16) 0.0243(13) 0.0108(11) 0.0009(11) -0.0087(12)
C20 0.0233(12) 0.0466(16) 0.0182(12) 0.0001(12) 0.0001(10) -0.0029(11)
C21 0.0223(12) 0.0159(10) 0.0238(12) -0.0028(9) -0.0005(10) -0.0006(9)
O1 0.0205(9) 0.0362(10) 0.0257(9) -0.0080(8) 0.0033(7) -0.0009(7)
N3 0.0205(10) 0.0271(10) 0.0200(10) -0.0041(8) -0.0005(8) 0.0001(8)
C22 0.0200(12) 0.0259(13) 0.0252(13) -0.0014(11) -0.0009(10) 0.0019(9)
C23 0.0327(16) 0.0440(17) 0.0309(15) 0.0059(13) -0.0072(12) 0.0084(13)
C24 0.0341(16) 0.067(2) 0.0235(15) -0.0064(15) -0.0050(13) 0.0033(15)
C25 0.0311(16) 0.0567(18) 0.0199(13) -0.0093(13) -0.0013(11) 0.0022(14)

loop_
_atom_type_symbol
_atom_type_description
_atom_type_scat_dispersion_real
_atom_type_scat_dispersion_imag
_atom_type_scat_source
C C 0.0033 0.0016 'International Tables Vol C Tables 4.2.6.8 and 6.1.1.4'
H H 0.0000 0.0000 'International Tables Vol C Tables 4.2.6.8 and 6.1.1.4'
N N 0.0061 0.0033 'International Tables Vol C Tables 4.2.6.8 and 6.1.1.4'
O O 0.0106 0.0060 'International Tables Vol C Tables 4.2.6.8 and 6.1.1.4'
S S 0.1246 0.1234 'International Tables Vol C Tables 4.2.6.8 and 6.1.1.4'

loop_
_geom_angle_atom_site_label_1
_geom_angle_atom_site_label_2
_geom_angle_atom_site_label_3
_geom_angle
_geom_angle_site_symmetry_1
_geom_angle_site_symmetry_3
_geom_angle_publ_flag
C12 S1 C1 91.36(11) . . ?
C6 C1 C2 125.5(2) . . ?
C6 C1 S1 113.47(17) . . ?
C2 C1 S1 120.99(17) . . ?
C1 C2 C3 108.5(2) . . ?
C1 C2 H2A 110.6(16) . . ?
C3 C2 H2A 108.0(16) . . ?
C1 C2 H2B 110.9(17) . . ?
C3 C2 H2B 109.6(16) . . ?
H2A C2 H2B 109(2) . . ?
C4 C3 C2 110.5(2) . . ?
C4 C3 H3A 110.7(14) . . ?
C2 C3 H3A 109.9(14) . . ?
C4 C3 H3B 110.4(15) . . ?
C2 C3 H3B 109.9(16) . . ?
H3A C3 H3B 105(2) . . ?
C3 C4 C15 110.87(19) . . ?
C3 C4 C5 112.69(18) . . ?
C15 C4 C5 111.36(19) . . ?
C3 C4 H4A 107.9(12) . . ?
C15 C4 H4A 107.3(12) . . ?
C5 C4 H4A 106.4(12) . . ?
C6 C5 C14 109.52(18) . . ?
C6 C5 C13 108.97(18) . . ?
C14 C5 C13 109.9(2) . . ?
C6 C5 C4 109.63(18) . . ?
C14 C5 C4 107.88(17) . . ?
C13 C5 C4 110.88(18) . . ?
C1 C6 C7 111.8(2) . . ?
C1 C6 C5 123.2(2) . . ?
C7 C6 C5 125.0(2) . . ?
C8 C7 C12 117.2(2) . . ?
C8 C7 C6 130.7(2) . . ?
C12 C7 C6 112.0(2) . . ?
C9 C8 C7 120.4(2) . . ?
C9 C8 H8A 117.0(15) . . ?
C7 C8 H8A 122.6(15) . . ?
C8 C9 C10 120.9(2) . . ?
C8 C9 H9A 117.9(14) . . ?
C10 C9 H9A 121.1(15) . . ?
C11 C10 C9 120.5(2) . . ?
C11 C10 H10A 123.0(16) . . ?
C9 C10 H10A 116.5(16) . . ?
C10 C11 C12 118.5(2) . . ?
C10 C11 H11A 122.3(17) . . ?
C12 C11 H11A 119.1(17) . . ?
C11 C12 C7 122.5(2) . . ?
C11 C12 S1 126.18(18) . . ?
C7 C12 S1 111.29(17) . . ?
C5 C13 H13A 112.4(13) . . ?
C5 C13 H13B 112.3(17) . . ?
H13A C13 H13B 105(2) . . ?
C5 C13 H13C 111.2(14) . . ?
H13A C13 H13C 110(2) . . ?
H13B C13 H13C 105(2) . . ?
C5 C14 H14A 112.1(16) . . ?
C5 C14 H14B 110.1(16) . . ?
H14A C14 H14B 108(2) . . ?
C5 C14 H14C 109.4(16) . . ?
H14A C14 H14C 110(2) . . ?
H14B C14 H14C 108(2) . . ?
N1 C15 C4 112.6(2) . . ?
N1 C15 H15A 106.3(15) . . ?
C4 C15 H15A 110.2(14) . . ?
N1 C15 H15B 109.6(15) . . ?
C4 C15 H15B 112.1(15) . . ?
H15A C15 H15B 106(2) . . ?
C16 N1 C15 123.4(2) . . ?
C16 N1 H1N 116(2) . . ?
C15 N1 H1N 116(2) . . ?
C20 N2 C16 117.9(2) . . ?
N2 C16 N1 117.5(2) . . ?
N2 C16 C17 121.5(2) . . ?
N1 C16 C17 121.0(2) . . ?
C18 C17 C16 117.6(2) . . ?
C18 C17 C21 122.1(2) . . ?
C16 C17 C21 120.3(2) . . ?
C17 C18 C19 120.4(2) . . ?
C17 C18 H18A 119.5(14) . . ?
C19 C18 H18A 120.0(14) . . ?
C20 C19 C18 117.4(2) . . ?
C20 C19 H19A 121(2) . . ?
C18 C19 H19A 121(2) . . ?
N2 C20 C19 124.7(2) . . ?
N2 C20 H20A 114.2(16) . . ?
C19 C20 H20A 121.1(16) . . ?
O1 C21 N3 119.6(2) . . ?
O1 C21 C17 121.4(2) . . ?
N3 C21 C17 119.1(2) . . ?
C21 N3 C25 119.0(2) . . ?
C21 N3 C22 128.22(19) . . ?
C25 N3 C22 110.88(19) . . ?
N3 C22 C23 103.1(2) . . ?
N3 C22 H22A 111.1(16) . . ?
C23 C22 H22A 113.1(15) . . ?
N3 C22 H22B 109.2(16) . . ?
C23 C22 H22B 113.2(16) . . ?
H22A C22 H22B 107(2) . . ?
C22 C23 C24 102.9(2) . . ?
C22 C23 H23A 110.9(17) . . ?
C24 C23 H23A 114.6(17) . . ?
C22 C23 H23B 110(2) . . ?
C24 C23 H23B 112(2) . . ?
H23A C23 H23B 107(3) . . ?
C23 C24 C25 103.3(2) . . ?
C23 C24 H24A 107.2(16) . . ?
C25 C24 H24A 110.6(16) . . ?
C23 C24 H24B 110(2) . . ?
C25 C24 H24B 113(2) . . ?
H24A C24 H24B 113(2) . . ?
N3 C25 C24 104.0(2) . . ?
N3 C25 H25A 105.9(16) . . ?
C24 C25 H25A 115.9(17) . . ?
N3 C25 H25B 107.0(17) . . ?
C24 C25 H25B 115.2(18) . . ?
H25A C25 H25B 108(2) . . ?

loop_
_geom_bond_atom_site_label_1
_geom_bond_atom_site_label_2
_geom_bond_distance
_geom_bond_site_symmetry_2
_geom_bond_publ_flag
S1 C12 1.739(2) . ?
S1 C1 1.748(2) . ?
C1 C6 1.363(3) . ?
C1 C2 1.495(3) . ?
C2 C3 1.528(4) . ?
C2 H2A 0.98(3) . ?
C2 H2B 0.96(3) . ?
C3 C4 1.528(3) . ?
C3 H3A 1.05(2) . ?
C3 H3B 0.94(3) . ?
C4 C15 1.531(3) . ?
C4 C5 1.562(3) . ?
C4 H4A 1.00(2) . ?
C5 C6 1.530(3) . ?
C5 C14 1.539(3) . ?
C5 C13 1.541(3) . ?
C6 C7 1.456(3) . ?
C7 C8 1.405(3) . ?
C7 C12 1.418(3) . ?
C8 C9 1.381(3) . ?
C8 H8A 0.96(3) . ?
C9 C10 1.401(4) . ?
C9 H9A 1.00(3) . ?
C10 C11 1.377(4) . ?
C10 H10A 1.01(3) . ?
C11 C12 1.392(3) . ?
C11 H11A 0.94(3) . ?
C13 H13A 1.01(3) . ?
C13 H13B 0.96(3) . ?
C13 H13C 0.99(3) . ?
C14 H14A 0.97(3) . ?
C14 H14B 0.95(3) . ?
C14 H14C 1.01(3) . ?
C15 N1 1.456(3) . ?
C15 H15A 0.95(2) . ?
C15 H15B 0.97(3) . ?
N1 C16 1.354(3) . ?
N1 H1N 0.81(3) . ?
N2 C20 1.337(3) . ?
N2 C16 1.348(3) . ?
C16 C17 1.430(3) . ?
C17 C18 1.384(3) . ?
C17 C21 1.492(3) . ?
C18 C19 1.387(3) . ?
C18 H18A 1.04(3) . ?
C19 C20 1.378(4) . ?
C19 H19A 0.92(3) . ?
C20 H20A 0.95(3) . ?
C21 O1 1.251(3) . ?
C21 N3 1.345(3) . ?
N3 C25 1.473(3) . ?
N3 C22 1.479(3) . ?
C22 C23 1.518(4) . ?
C22 H22A 1.00(3) . ?
C22 H22B 0.97(3) . ?
C23 C24 1.523(4) . ?
C23 H23A 0.97(3) . ?
C23 H23B 0.97(3) . ?
C24 C25 1.524(4) . ?
C24 H24A 1.03(3) . ?
C24 H24B 1.02(4) . ?
C25 H25A 1.01(3) . ?
C25 H25B 0.96(3) . ?

loop_
_geom_hbond_atom_site_label_D
_geom_hbond_atom_site_label_H
_geom_hbond_atom_site_label_A
_geom_hbond_distance_DH
_geom_hbond_distance_HA
_geom_hbond_distance_DA
_geom_hbond_angle_DHA
_geom_hbond_site_symmetry_A
_geom_hbond_publ_flag
C15 H15A N2 0.95(2) 2.30(3) 2.786(3) 110.9(18) . yes
N1 H1N O1 0.81(3) 2.07(3) 2.716(3) 137(3) . yes
C20 H20A S1 0.95(3) 2.97(3) 3.871(3) 158.3(19) 4_645 yes

loop_
_geom_torsion_atom_site_label_1
_geom_torsion_atom_site_label_2
_geom_torsion_atom_site_label_3
_geom_torsion_atom_site_label_4
_geom_torsion
_geom_torsion_site_symmetry_1
_geom_torsion_site_symmetry_2
_geom_torsion_site_symmetry_3
_geom_torsion_site_symmetry_4
_geom_torsion_publ_flag
C12 S1 C1 C6 -2.10(18) . . . . ?
C12 S1 C1 C2 175.8(2) . . . . ?
C6 C1 C2 C3 19.9(3) . . . . ?
S1 C1 C2 C3 -157.73(17) . . . . ?
C1 C2 C3 C4 -51.6(3) . . . . ?
C2 C3 C4 C15 -170.2(2) . . . . ?
C2 C3 C4 C5 64.2(3) . . . . ?
C3 C4 C5 C6 -38.6(2) . . . . ?
C15 C4 C5 C6 -163.90(19) . . . . ?
C3 C4 C5 C14 -157.8(2) . . . . ?
C15 C4 C5 C14 76.9(2) . . . . ?
C3 C4 C5 C13 81.8(2) . . . . ?
C15 C4 C5 C13 -43.5(3) . . . . ?
C2 C1 C6 C7 -175.5(2) . . . . ?
S1 C1 C6 C7 2.3(2) . . . . ?
C2 C1 C6 C5 3.2(3) . . . . ?
S1 C1 C6 C5 -179.05(16) . . . . ?
C14 C5 C6 C1 124.2(2) . . . . ?
C13 C5 C6 C1 -115.5(2) . . . . ?
C4 C5 C6 C1 6.0(3) . . . . ?
C14 C5 C6 C7 -57.4(3) . . . . ?
C13 C5 C6 C7 62.9(3) . . . . ?
C4 C5 C6 C7 -175.55(19) . . . . ?
C1 C6 C7 C8 176.3(2) . . . . ?
C5 C6 C7 C8 -2.3(4) . . . . ?
C1 C6 C7 C12 -1.3(3) . . . . ?
C5 C6 C7 C12 -179.92(19) . . . . ?
C12 C7 C8 C9 0.9(3) . . . . ?
C6 C7 C8 C9 -176.6(2) . . . . ?
C7 C8 C9 C10 -0.5(4) . . . . ?
C8 C9 C10 C11 -0.7(4) . . . . ?
C9 C10 C11 C12 1.3(4) . . . . ?
C10 C11 C12 C7 -0.9(4) . . . . ?
C10 C11 C12 S1 176.78(19) . . . . ?
C8 C7 C12 C11 -0.2(3) . . . . ?
C6 C7 C12 C11 177.7(2) . . . . ?
C8 C7 C12 S1 -178.20(16) . . . . ?
C6 C7 C12 S1 -0.3(2) . . . . ?
C1 S1 C12 C11 -176.6(2) . . . . ?
C1 S1 C12 C7 1.28(17) . . . . ?
C3 C4 C15 N1 62.1(3) . . . . ?
C5 C4 C15 N1 -171.5(2) . . . . ?
C4 C15 N1 C16 -127.4(2) . . . . ?
C20 N2 C16 N1 -176.1(2) . . . . ?
C20 N2 C16 C17 4.6(3) . . . . ?
C15 N1 C16 N2 10.6(3) . . . . ?
C15 N1 C16 C17 -170.1(2) . . . . ?
N2 C16 C17 C18 -8.2(3) . . . . ?
N1 C16 C17 C18 172.5(2) . . . . ?
N2 C16 C17 C21 174.9(2) . . . . ?
N1 C16 C17 C21 -4.4(3) . . . . ?
C16 C17 C18 C19 5.6(3) . . . . ?
C21 C17 C18 C19 -177.6(2) . . . . ?
C17 C18 C19 C20 0.2(4) . . . . ?
C16 N2 C20 C19 1.7(4) . . . . ?
C18 C19 C20 N2 -4.1(4) . . . . ?
C18 C17 C21 O1 -146.0(2) . . . . ?
C16 C17 C21 O1 30.8(3) . . . . ?
C18 C17 C21 N3 33.9(3) . . . . ?
C16 C17 C21 N3 -149.3(2) . . . . ?
O1 C21 N3 C25 -1.4(3) . . . . ?
C17 C21 N3 C25 178.7(2) . . . . ?
O1 C21 N3 C22 -164.2(2) . . . . ?
C17 C21 N3 C22 15.9(3) . . . . ?
C21 N3 C22 C23 146.6(2) . . . . ?
C25 N3 C22 C23 -17.3(3) . . . . ?
N3 C22 C23 C24 34.9(3) . . . . ?
C22 C23 C24 C25 -39.8(3) . . . . ?
C21 N3 C25 C24 -172.9(2) . . . . ?
C22 N3 C25 C24 -7.3(3) . . . . ?
C23 C24 C25 N3 29.0(3) . . . . ?
